data_4087697
loop_
_publ_author_name
'Low, Choon Heng'
'Nobbs, James D.'
'van Meurs, Martin'
'Stubbs, Ludger P.'
'Drent, Eite'
'Aitipamula, Srinivasulu'
'Pung, Michelle H. L.'

_publ_section_title
;
 Palladium Complexes with Bulky Diphosphine Ligands as Highly Selective
 Catalysts for the Synthesis of (Bio-) Adipic Acid from Pentenoic Acid
 Mixtures.
;
_journal_issue 17
_journal_name_full Organometallics
_journal_page_first 4281
_journal_paper_doi 10.1021/acs.organomet.5b00517
_journal_volume 34
_journal_year 2015
_chemical_absolute_configuration rm
_chemical_formula_moiety 'C28 H50 F6 O4 P2 Pd, C D Cl3'
_chemical_formula_sum 'C29 H50 Cl3 D F6 O4 P2 Pd'
_chemical_formula_weight 853.39
_space_group_crystal_system monoclinic
_space_group_IT_number 4
_space_group_name_Hall 'P 2yb'
_space_group_name_H-M_alt 'P 1 21 1'
_atom_sites_solution_hydrogens geom
_audit_creation_date 2015-06-12
_audit_creation_method
;
Olex2 1.2
(compiled 2015.01.26 svn.r3150 for OlexSys, GUI svn.r4998)
;
_cell_angle_alpha 90
_cell_angle_beta 115.56(3)
_cell_angle_gamma 90
_cell_formula_units_Z 2
_cell_length_a 11.571(2)
_cell_length_b 14.669(3)
_cell_length_c 12.083(2)
_cell_measurement_reflns_used 4664
_cell_measurement_temperature 110.1500
_cell_measurement_theta_max 31.1345
_cell_measurement_theta_min 1.9511
_cell_volume 1850.2(7)
_computing_cell_refinement 'CrystalClear (Rigaku Inc., 2008)'
_computing_data_collection 'CrystalClear (Rigaku Inc., 2008)'
_computing_data_reduction 'CrystalClear (Rigaku Inc., 2008)'
_computing_molecular_graphics 'Olex2 (Dolomanov et al., 2009)'
_computing_publication_material 'Olex2 (Dolomanov et al., 2009)'
_computing_structure_refinement 'ShelXL (Sheldrick, 2008)'
_computing_structure_solution
;
????
;
_diffrn_ambient_temperature 110.1500
_diffrn_detector_area_resol_mean 28.5714
_diffrn_measured_fraction_theta_full 0.991
_diffrn_measured_fraction_theta_max 0.993
_diffrn_measurement_details
;
scan:
	Number of images: 270
	           Slice: -110.0000 - 25.0000
	     Image width: 0.5000
	        Exp time: 10.0000
	   Rotation axis: Omega
	           Omega: 0.0000
	           Kappa: 0.0000
	             Phi: 0.0000
	             XTD: 45.0123
	          2theta: -20.5741
scan:
	Number of images: 262
	           Slice: -110.0000 - 21.0000
	     Image width: 0.5000
	        Exp time: 10.0000
	   Rotation axis: Omega
	           Omega: 0.0000
	           Kappa: -70.0000
	             Phi: 270.0000
	             XTD: 45.0123
	          2theta: -20.5741
scan:
	Number of images: 262
	           Slice: -110.0000 - 21.0000
	     Image width: 0.5000
	        Exp time: 10.0000
	   Rotation axis: Omega
	           Omega: 0.0000
	           Kappa: -70.0000
	             Phi: 90.0000
	             XTD: 45.0123
	          2theta: -20.5741
scan:
	Number of images: 240
	           Slice: -110.0000 - 10.0000
	     Image width: 0.5000
	        Exp time: 10.0000
	   Rotation axis: Omega
	           Omega: 0.0000
	           Kappa: 0.0000
	             Phi: 270.0000
	             XTD: 45.0123
	          2theta: -20.5741
scan:
	Number of images: 198
	           Slice: -85.2500 - 13.7500
	     Image width: 0.5000
	        Exp time: 10.0000
	   Rotation axis: Omega
	           Omega: 0.0000
	           Kappa: -70.0000
	             Phi: 0.0000
	             XTD: 45.0123
	          2theta: -20.5741
;
_diffrn_measurement_device
;
Saturn70 (2x2 bin mode)
;
_diffrn_measurement_device_details
;
AFC12 (Right): Kappa 3 circle
;
_diffrn_measurement_device_type 'Bruker P4'
_diffrn_measurement_method dtprofit.ref
_diffrn_orient_matrix_type d*Trek
_diffrn_orient_matrix_UB_11 0.0013
_diffrn_orient_matrix_UB_12 -0.0133
_diffrn_orient_matrix_UB_13 0.0949
_diffrn_orient_matrix_UB_21 0.0567
_diffrn_orient_matrix_UB_22 0.0376
_diffrn_orient_matrix_UB_23 0.0045
_diffrn_orient_matrix_UB_31 -0.0454
_diffrn_orient_matrix_UB_32 0.0626
_diffrn_orient_matrix_UB_33 0.0494
_diffrn_radiation_detector CCD
_diffrn_radiation_monochromator 'Graphite Monochromator'
_diffrn_radiation_type MoK\a
_diffrn_radiation_wavelength 0.71073
_diffrn_reflns_av_R_equivalents 0.0203
_diffrn_reflns_av_unetI/netI 0.0248
_diffrn_reflns_Laue_measured_fraction_full 0.991
_diffrn_reflns_Laue_measured_fraction_max 0.993
_diffrn_reflns_limit_h_max 15
_diffrn_reflns_limit_h_min -15
_diffrn_reflns_limit_k_max 19
_diffrn_reflns_limit_k_min -18
_diffrn_reflns_limit_l_max 15
_diffrn_reflns_limit_l_min -16
_diffrn_reflns_number 24996
_diffrn_reflns_point_group_measured_fraction_full 0.978
_diffrn_reflns_point_group_measured_fraction_max 0.972
_diffrn_reflns_theta_full 25.242
_diffrn_reflns_theta_max 28.278
_diffrn_reflns_theta_min 1.951
_diffrn_source 'Sealed Tube'
_diffrn_source_current 40.0000
_diffrn_source_power 2.0000
_diffrn_source_voltage 50.0000
_exptl_absorpt_coefficient_mu 0.867
_exptl_absorpt_correction_T_max 0.9090
_exptl_absorpt_correction_T_min 0.7512
_exptl_absorpt_correction_type multi-scan
_exptl_absorpt_process_details 'R. H. Blessing, Acta Cryst. 1995 A51, 33-38'
_exptl_crystal_colour yellow
_exptl_crystal_colour_primary yellow
_exptl_crystal_density_diffrn 1.532
_exptl_crystal_description block
_exptl_crystal_F_000 876
_exptl_crystal_size_max 0.33
_exptl_crystal_size_mid 0.33
_exptl_crystal_size_min 0.22
_refine_diff_density_max 1.203
_refine_diff_density_min -0.511
_refine_diff_density_rms 0.067
_refine_ls_abs_structure_details
;
 Flack x determined using 4029 quotients [(I+)-(I-)]/[(I+)+(I-)]
 (Parsons and Flack (2004), Acta Cryst. A60, s61).
;
_refine_ls_abs_structure_Flack -0.034(5)
_refine_ls_extinction_method none
_refine_ls_goodness_of_fit_ref 1.149
_refine_ls_hydrogen_treatment constr
_refine_ls_matrix_type full
_refine_ls_number_parameters 418
_refine_ls_number_reflns 8918
_refine_ls_number_restraints 1
_refine_ls_restrained_S_all 1.149
_refine_ls_R_factor_all 0.0297
_refine_ls_R_factor_gt 0.0293
_refine_ls_shift/su_max 0.001
_refine_ls_shift/su_mean 0.000
_refine_ls_structure_factor_coef Fsqd
_refine_ls_weighting_details 'w=1/[\s^2^(Fo^2^)+(0.0226P)^2^+1.4338P] where P=(Fo^2^+2Fc^2^)/3'
_refine_ls_weighting_scheme calc
_refine_ls_wR_factor_gt 0.0643
_refine_ls_wR_factor_ref 0.0645
_reflns_Friedel_coverage 0.885
_reflns_Friedel_fraction_full 0.964
_reflns_Friedel_fraction_max 0.949
_reflns_number_gt 8834
_reflns_number_total 8918
_reflns_threshold_expression 'I > 2\s(I)'
_cod_data_source_file om5b00517_si_002.cif
_cod_data_source_block Pd(4)(CF3CO2)2
_cod_original_cell_volume 1850.1(8)
_cod_database_code 4087697
_shelxl_version_number 2013-4
_shelx_space_group_comment
;
The symmetry employed for this shelxl refinement is uniquely defined
by the following loop, which should always be used as a source of
symmetry information in preference to the above space-group names.
They are only intended as comments.
;
_shelx_estimated_absorpt_t_max 0.832
_shelx_estimated_absorpt_t_min 0.763
_diffrn_number_total 5649
_olex2_refinement_description
;
1. Fixed Uiso
 At 1.2 times of:
  All C(H) groups, All C(H,H) groups
 At 1.5 times of:
  All C(H,H,H) groups
2.a Ternary CH refined with riding coordinates:
 C12(H12), C15(H15), C29(D29)
2.b Secondary CH2 refined with riding coordinates:
 C3(H3A,H3B), C7(H7A,H7B), C8(H8A,H8B), C10(H10A,H10B), C11(H11A,H11B),
 C17(H17A,H17B)
2.c Idealised Me refined as rotating group:
 C2(H2A,H2B,H2C), C4(H4A,H4B,H4C), C9(H9A,H9B,H9C), C13(H13A,H13B,H13C),
 C14(H14A,H14B,H14C), C19(H19A,H19B,H19C), C18(H18A,H18B,H18C), C20(H20A,H20B,
 H20C), C25(H25A,H25B,H25C), C26(H26A,H26B,H26C), C27(H27A,H27B,H27C), C28(H28A,
 H28B,H28C)
;
_olex2_submission_special_instructions 'No special instructions were received'

loop_
_space_group_symop_operation_xyz
'x, y, z'
'-x, y+1/2, -z'

loop_
_atom_site_label
_atom_site_type_symbol
_atom_site_fract_x
_atom_site_fract_y
_atom_site_fract_z
_atom_site_U_iso_or_equiv
_atom_site_adp_type
_atom_site_occupancy
_atom_site_site_symmetry_order
_atom_site_calc_flag
_atom_site_refinement_flags_posn
Pd1 Pd 0.88076(2) 0.32478(2) 0.20230(2) 0.01473(6) Uani 1 1 d .
P2 P 1.06010(7) 0.32173(8) 0.17024(6) 0.01448(14) Uani 1 1 d .
P1 P 0.91499(9) 0.19929(6) 0.32243(8) 0.01609(17) Uani 1 1 d .
O1 O 0.6852(2) 0.3296(2) 0.1682(2) 0.0208(4) Uani 1 1 d .
C1 C 1.0016(3) 0.3373(3) -0.0031(3) 0.0210(8) Uani 1 1 d .
C2 C 0.9110(4) 0.4189(3) -0.0556(4) 0.0259(9) Uani 1 1 d .
H2A H 0.8881 0.4248 -0.1434 0.039 Uiso 1 1 calc GR
H2B H 0.9539 0.4747 -0.0131 0.039 Uiso 1 1 calc GR
H2C H 0.8332 0.4093 -0.0439 0.039 Uiso 1 1 calc GR
C3 C 1.1467(3) 0.2136(2) 0.1862(3) 0.0199(7) Uani 1 1 d .
H3A H 1.0805 0.1688 0.1367 0.024 Uiso 1 1 calc R
H3B H 1.2010 0.2232 0.1425 0.024 Uiso 1 1 calc R
C4 C 1.1155(4) 0.3503(3) -0.0367(3) 0.0247(8) Uani 1 1 d .
H4A H 1.1763 0.2999 -0.0025 0.037 Uiso 1 1 calc GR
H4B H 1.1585 0.4081 -0.0028 0.037 Uiso 1 1 calc GR
H4C H 1.0836 0.3510 -0.1262 0.037 Uiso 1 1 calc GR
C5 C 0.8095(4) 0.0990(3) 0.2418(3) 0.0214(7) Uani 1 1 d .
C6 C 0.8856(4) 0.2387(3) 0.4592(3) 0.0225(7) Uani 1 1 d .
C7 C 1.0783(3) 0.1543(2) 0.4069(3) 0.0198(7) Uani 1 1 d .
H7A H 1.1320 0.2072 0.4496 0.024 Uiso 1 1 calc R
H7B H 1.0752 0.1145 0.4718 0.024 Uiso 1 1 calc R
C8 C 1.3373(4) -0.0170(3) 0.4195(4) 0.0252(8) Uani 1 1 d .
H8A H 1.3947 -0.0540 0.4905 0.030 Uiso 1 1 calc R
H8B H 1.2882 -0.0590 0.3511 0.030 Uiso 1 1 calc R
C9 C 1.1477(4) 0.5057(3) 0.2047(4) 0.0243(8) Uani 1 1 d .
H9A H 1.2050 0.5508 0.2620 0.037 Uiso 1 1 calc GR
H9B H 1.0589 0.5194 0.1887 0.037 Uiso 1 1 calc GR
H9C H 1.1563 0.5081 0.1275 0.037 Uiso 1 1 calc GR
C10 C 1.3293(4) 0.1087(3) 0.2757(3) 0.0237(7) Uani 1 1 d .
H10A H 1.2819 0.0706 0.2023 0.028 Uiso 1 1 calc R
H10B H 1.3831 0.1519 0.2554 0.028 Uiso 1 1 calc R
C11 C 1.2453(4) 0.0372(3) 0.4539(3) 0.0234(7) Uani 1 1 d .
H11A H 1.2957 0.0742 0.5277 0.028 Uiso 1 1 calc R
H11B H 1.1924 -0.0059 0.4754 0.028 Uiso 1 1 calc R
C12 C 1.2324(3) 0.1633(2) 0.3049(3) 0.0183(7) Uani 1 1 d .
H12 H 1.2798 0.2092 0.3699 0.022 Uiso 1 1 calc R
C13 C 0.9252(4) 0.2523(3) -0.0680(4) 0.0253(9) Uani 1 1 d .
H13A H 0.8556 0.2425 -0.0436 0.038 Uiso 1 1 calc GR
H13B H 0.9819 0.1991 -0.0448 0.038 Uiso 1 1 calc GR
H13C H 0.8891 0.2610 -0.1570 0.038 Uiso 1 1 calc GR
C14 C 1.3175(4) 0.3860(3) 0.2726(4) 0.0265(8) Uani 1 1 d .
H14A H 1.3781 0.4340 0.3186 0.040 Uiso 1 1 calc GR
H14B H 1.3148 0.3807 0.1907 0.040 Uiso 1 1 calc GR
H14C H 1.3452 0.3279 0.3161 0.040 Uiso 1 1 calc GR
C15 C 1.1561(3) 0.1008(2) 0.3514(3) 0.0184(7) Uani 1 1 d .
H15 H 1.0958 0.0629 0.2815 0.022 Uiso 1 1 calc R
C16 C 1.1834(3) 0.4101(2) 0.2607(3) 0.0199(7) Uani 1 1 d .
C17 C 1.4170(4) 0.0470(3) 0.3810(4) 0.0276(8) Uani 1 1 d .
H17A H 1.4728 0.0109 0.3543 0.033 Uiso 1 1 calc R
H17B H 1.4725 0.0849 0.4519 0.033 Uiso 1 1 calc R
C19 C 0.8628(4) 0.0089(3) 0.3106(4) 0.0258(8) Uani 1 1 d .
H19A H 0.8043 -0.0411 0.2679 0.039 Uiso 1 1 calc GR
H19B H 0.8707 0.0137 0.3945 0.039 Uiso 1 1 calc GR
H19C H 0.9472 -0.0032 0.3132 0.039 Uiso 1 1 calc GR
C18 C 0.7616(4) 0.2940(3) 0.4206(4) 0.0243(8) Uani 1 1 d .
H18A H 0.6889 0.2576 0.3645 0.036 Uiso 1 1 calc GR
H18B H 0.7678 0.3500 0.3792 0.036 Uiso 1 1 calc GR
H18C H 0.7491 0.3097 0.4935 0.036 Uiso 1 1 calc GR
C20 C 0.9955(4) 0.3038(3) 0.5367(3) 0.0281(9) Uani 1 1 d .
H20A H 0.9783 0.3301 0.6026 0.042 Uiso 1 1 calc GR
H20B H 1.0018 0.3528 0.4844 0.042 Uiso 1 1 calc GR
H20C H 1.0764 0.2699 0.5723 0.042 Uiso 1 1 calc GR
O3 O 0.6442(2) 0.3166(3) -0.0307(2) 0.0310(6) Uani 1 1 d .
F1 F 0.4269(3) 0.2857(2) 0.0715(3) 0.0464(7) Uani 1 1 d .
F2 F 0.4599(3) 0.42874(19) 0.0720(3) 0.0441(7) Uani 1 1 d .
C21 C 0.4739(4) 0.3498(3) 0.0238(4) 0.0316(10) Uani 1 1 d .
F3 F 0.3989(3) 0.3537(3) -0.0949(3) 0.0695(13) Uani 1 1 d .
C22 C 0.6150(3) 0.3301(3) 0.0534(3) 0.0206(6) Uani 1 1 d .
O4 O 0.8410(3) 0.45935(17) 0.1368(2) 0.0211(5) Uani 1 1 d .
C23 C 0.8332(4) 0.5142(3) 0.2147(4) 0.0225(7) Uani 1 1 d .
O5 O 0.8677(3) 0.5046(2) 0.3248(3) 0.0300(6) Uani 1 1 d .
F4 F 0.6482(3) 0.5927(2) 0.0759(3) 0.0569(8) Uani 1 1 d .
F5 F 0.7722(4) 0.6666(2) 0.2328(4) 0.0717(12) Uani 1 1 d .
F6 F 0.8251(4) 0.6376(2) 0.0857(5) 0.0905(17) Uani 1 1 d .
C24 C 0.7697(4) 0.6042(3) 0.1524(5) 0.0333(9) Uani 1 1 d .
C25 C 1.1864(4) 0.4122(3) 0.3894(3) 0.0238(7) Uani 1 1 d .
H25A H 1.1987 0.3503 0.4229 0.036 Uiso 1 1 calc GR
H25B H 1.1052 0.4367 0.3837 0.036 Uiso 1 1 calc GR
H25C H 1.2572 0.4511 0.4435 0.036 Uiso 1 1 calc GR
C26 C 0.6710(4) 0.1113(3) 0.2259(4) 0.0274(8) Uani 1 1 d .
H26A H 0.6385 0.1708 0.1886 0.041 Uiso 1 1 calc GR
H26B H 0.6694 0.1079 0.3062 0.041 Uiso 1 1 calc GR
H26C H 0.6169 0.0630 0.1727 0.041 Uiso 1 1 calc GR
C27 C 0.8061(4) 0.0940(3) 0.1139(3) 0.0249(8) Uani 1 1 d .
H27A H 0.8936 0.0891 0.1215 0.037 Uiso 1 1 calc GR
H27B H 0.7657 0.1493 0.0677 0.037 Uiso 1 1 calc GR
H27C H 0.7566 0.0405 0.0705 0.037 Uiso 1 1 calc GR
C28 C 0.8829(4) 0.1583(3) 0.5395(4) 0.0272(8) Uani 1 1 d .
H28A H 0.8802 0.1815 0.6144 0.041 Uiso 1 1 calc GR
H28B H 0.9601 0.1211 0.5614 0.041 Uiso 1 1 calc GR
H28C H 0.8068 0.1209 0.4940 0.041 Uiso 1 1 calc GR
Cl2 Cl 0.37536(12) 0.72939(9) 0.37522(11) 0.0430(3) Uani 1 1 d .
Cl3 Cl 0.46705(12) 0.61887(8) 0.23257(11) 0.0415(3) Uani 1 1 d .
Cl1 Cl 0.60542(13) 0.78172(10) 0.35470(11) 0.0485(3) Uani 1 1 d .
C29 C 0.4546(4) 0.7304(3) 0.2789(4) 0.0309(9) Uani 1 1 d .
D29 D 0.4025 0.7672 0.2043 0.037 Uiso 1 1 calc R

loop_
_atom_site_aniso_label
_atom_site_aniso_U_11
_atom_site_aniso_U_22
_atom_site_aniso_U_33
_atom_site_aniso_U_23
_atom_site_aniso_U_13
_atom_site_aniso_U_12
Pd1 0.01686(11) 0.01201(10) 0.01669(10) 0.00051(11) 0.00854(8) 0.00112(11)
P2 0.0158(3) 0.0126(3) 0.0161(3) 0.0002(4) 0.0079(3) 0.0008(4)
P1 0.0201(4) 0.0121(4) 0.0178(4) 0.0002(3) 0.0098(3) 0.0000(3)
O1 0.0175(10) 0.0240(12) 0.0227(10) -0.0003(14) 0.0104(8) 0.0021(13)
C1 0.0214(15) 0.027(2) 0.0166(13) 0.0019(15) 0.0104(11) 0.0007(16)
C2 0.032(2) 0.029(2) 0.0175(17) 0.0095(15) 0.0114(16) 0.0102(17)
C3 0.0233(17) 0.0159(17) 0.0214(16) -0.0010(13) 0.0105(14) 0.0032(13)
C4 0.0295(19) 0.025(2) 0.0253(17) 0.0020(13) 0.0167(15) 0.0005(14)
C5 0.0201(17) 0.0155(17) 0.0281(18) -0.0015(14) 0.0099(14) -0.0013(14)
C6 0.033(2) 0.0162(17) 0.0223(16) 0.0011(13) 0.0156(15) 0.0002(15)
C7 0.0223(17) 0.0168(17) 0.0192(16) 0.0011(13) 0.0081(14) 0.0010(13)
C8 0.0235(18) 0.0183(18) 0.0289(19) 0.0042(14) 0.0066(15) 0.0073(14)
C9 0.0274(19) 0.0164(18) 0.0305(19) 0.0006(15) 0.0137(16) -0.0017(15)
C10 0.0219(18) 0.0219(19) 0.0288(18) 0.0004(15) 0.0123(15) 0.0044(15)
C11 0.0258(18) 0.0190(18) 0.0253(18) 0.0041(14) 0.0109(15) 0.0033(15)
C12 0.0182(16) 0.0149(16) 0.0214(16) 0.0002(13) 0.0081(13) 0.0025(13)
C13 0.025(2) 0.030(2) 0.0192(18) -0.0020(16) 0.0080(15) 0.0013(17)
C14 0.0231(19) 0.0220(19) 0.035(2) -0.0019(15) 0.0131(16) -0.0035(15)
C15 0.0174(16) 0.0159(16) 0.0201(15) 0.0001(13) 0.0064(13) 0.0012(13)
C16 0.0203(17) 0.0174(17) 0.0219(17) -0.0001(13) 0.0091(14) -0.0027(13)
C17 0.0184(17) 0.025(2) 0.036(2) 0.0031(16) 0.0088(16) 0.0061(15)
C19 0.030(2) 0.0145(17) 0.034(2) 0.0009(15) 0.0150(17) -0.0009(15)
C18 0.032(2) 0.0211(18) 0.0261(17) 0.0013(14) 0.0183(16) 0.0055(14)
C20 0.041(2) 0.026(2) 0.0215(16) -0.0066(13) 0.0172(16) -0.0055(15)
O3 0.0243(12) 0.0457(18) 0.0231(11) -0.0094(15) 0.0102(10) 0.0004(15)
F1 0.0265(13) 0.0375(15) 0.080(2) 0.0034(15) 0.0280(15) -0.0016(11)
F2 0.0351(15) 0.0330(15) 0.070(2) -0.0024(13) 0.0278(14) 0.0113(12)
C21 0.0247(19) 0.038(3) 0.0307(19) -0.0011(16) 0.0106(16) 0.0059(16)
F3 0.0280(14) 0.133(4) 0.0338(14) -0.0014(18) 0.0005(11) 0.0240(18)
C22 0.0178(14) 0.0200(16) 0.0237(14) -0.0020(18) 0.0085(11) 0.0004(17)
O4 0.0293(14) 0.0138(12) 0.0231(12) 0.0033(10) 0.0140(11) 0.0054(10)
C23 0.0233(18) 0.0160(18) 0.034(2) -0.0008(15) 0.0176(16) -0.0018(14)
O5 0.0424(17) 0.0239(14) 0.0275(14) -0.0046(12) 0.0186(13) -0.0013(13)
F4 0.0479(18) 0.0453(18) 0.063(2) 0.0137(15) 0.0100(15) 0.0204(15)
F5 0.078(3) 0.0317(16) 0.083(3) -0.0216(17) 0.015(2) 0.0223(17)
F6 0.106(3) 0.045(2) 0.177(5) 0.067(3) 0.114(3) 0.041(2)
C24 0.039(2) 0.0183(19) 0.053(3) 0.0009(18) 0.030(2) 0.0042(17)
C25 0.0252(19) 0.0224(19) 0.0216(16) -0.0027(14) 0.0080(14) -0.0034(15)
C26 0.0222(18) 0.0213(19) 0.040(2) -0.0041(16) 0.0151(17) -0.0032(15)
C27 0.0241(18) 0.0221(19) 0.0256(18) -0.0047(15) 0.0079(15) -0.0018(15)
C28 0.040(2) 0.0218(19) 0.0280(19) 0.0052(15) 0.0227(18) 0.0026(16)
Cl2 0.0491(7) 0.0478(7) 0.0406(6) 0.0077(5) 0.0274(5) 0.0164(5)
Cl3 0.0441(6) 0.0414(6) 0.0412(6) -0.0138(5) 0.0205(5) -0.0050(5)
Cl1 0.0413(6) 0.0511(7) 0.0395(6) -0.0009(5) 0.0047(5) -0.0173(6)
C29 0.033(2) 0.035(2) 0.0227(18) 0.0025(16) 0.0100(16) 0.0007(18)

loop_
_atom_type_symbol
_atom_type_description
_atom_type_scat_dispersion_real
_atom_type_scat_dispersion_imag
_atom_type_scat_source
C C 0.0033 0.0016 'International Tables Vol C Tables 4.2.6.8 and 6.1.1.4'
H H 0.0000 0.0000 'International Tables Vol C Tables 4.2.6.8 and 6.1.1.4'
O O 0.0106 0.0060 'International Tables Vol C Tables 4.2.6.8 and 6.1.1.4'
F F 0.0171 0.0103 'International Tables Vol C Tables 4.2.6.8 and 6.1.1.4'
P P 0.1023 0.0942 'International Tables Vol C Tables 4.2.6.8 and 6.1.1.4'
Pd Pd -0.9988 1.0072 'International Tables Vol C Tables 4.2.6.8 and 6.1.1.4'
Cl Cl 0.1484 0.1585 'International Tables Vol C Tables 4.2.6.8 and 6.1.1.4'
D D 0.0000 0.0000 'International Tables Vol C Tables 4.2.6.8 and 6.1.1.4'

loop_
_geom_angle_atom_site_label_1
_geom_angle_atom_site_label_2
_geom_angle_atom_site_label_3
_geom_angle
P2 Pd1 P1 99.96(4)
O1 Pd1 P2 161.02(6)
O1 Pd1 P1 91.63(9)
O4 Pd1 P2 91.25(8)
O4 Pd1 P1 162.02(7)
O4 Pd1 O1 81.59(12)
C1 P2 Pd1 105.46(11)
C3 P2 Pd1 119.70(13)
C3 P2 C1 97.83(17)
C3 P2 C16 106.83(17)
C16 P2 Pd1 113.94(12)
C16 P2 C1 111.92(17)
C5 P1 Pd1 113.92(13)
C5 P1 C6 111.37(17)
C6 P1 Pd1 105.05(12)
C7 P1 Pd1 119.99(12)
C7 P1 C5 106.66(17)
C7 P1 C6 98.73(17)
C22 O1 Pd1 109.81(19)
C2 C1 P2 113.6(3)
C2 C1 C4 107.6(3)
C4 C1 P2 111.2(2)
C13 C1 P2 108.4(3)
C13 C1 C2 106.4(3)
C13 C1 C4 109.5(3)
C1 C2 H2A 109.5
C1 C2 H2B 109.5
C1 C2 H2C 109.5
H2A C2 H2B 109.5
H2A C2 H2C 109.5
H2B C2 H2C 109.5
P2 C3 H3A 105.3
P2 C3 H3B 105.3
H3A C3 H3B 106.0
C12 C3 P2 127.9(3)
C12 C3 H3A 105.3
C12 C3 H3B 105.3
C1 C4 H4A 109.5
C1 C4 H4B 109.5
C1 C4 H4C 109.5
H4A C4 H4B 109.5
H4A C4 H4C 109.5
H4B C4 H4C 109.5
C19 C5 P1 111.7(3)
C26 C5 P1 112.3(3)
C26 C5 C19 108.6(3)
C27 C5 P1 106.7(3)
C27 C5 C19 109.5(3)
C27 C5 C26 107.9(3)
C18 C6 P1 112.9(3)
C18 C6 C20 106.0(3)
C18 C6 C28 109.0(3)
C20 C6 P1 107.7(3)
C28 C6 P1 111.9(3)
C28 C6 C20 109.2(3)
P1 C7 H7A 105.8
P1 C7 H7B 105.8
H7A C7 H7B 106.2
C15 C7 P1 126.3(2)
C15 C7 H7A 105.8
C15 C7 H7B 105.8
H8A C8 H8B 108.1
C11 C8 H8A 109.6
C11 C8 H8B 109.6
C17 C8 H8A 109.6
C17 C8 H8B 109.6
C17 C8 C11 110.4(3)
H9A C9 H9B 109.5
H9A C9 H9C 109.5
H9B C9 H9C 109.5
C16 C9 H9A 109.5
C16 C9 H9B 109.5
C16 C9 H9C 109.5
H10A C10 H10B 107.7
C12 C10 H10A 108.8
C12 C10 H10B 108.8
C17 C10 H10A 108.8
C17 C10 H10B 108.8
C17 C10 C12 113.8(3)
C8 C11 H11A 108.8
C8 C11 H11B 108.8
C8 C11 C15 113.7(3)
H11A C11 H11B 107.7
C15 C11 H11A 108.8
C15 C11 H11B 108.8
C3 C12 C10 106.0(3)
C3 C12 H12 108.9
C3 C12 C15 112.8(3)
C10 C12 H12 108.9
C15 C12 C10 111.4(3)
C15 C12 H12 108.9
C1 C13 H13A 109.5
C1 C13 H13B 109.5
C1 C13 H13C 109.5
H13A C13 H13B 109.5
H13A C13 H13C 109.5
H13B C13 H13C 109.5
H14A C14 H14B 109.5
H14A C14 H14C 109.5
H14B C14 H14C 109.5
C16 C14 H14A 109.5
C16 C14 H14B 109.5
C16 C14 H14C 109.5
C7 C15 H15 108.9
C11 C15 C7 105.8(3)
C11 C15 H15 108.9
C12 C15 C7 112.9(3)
C12 C15 C11 111.3(3)
C12 C15 H15 108.9
C9 C16 P2 112.3(3)
C9 C16 C14 108.7(3)
C9 C16 C25 108.1(3)
C14 C16 P2 112.1(3)
C14 C16 C25 109.2(3)
C25 C16 P2 106.3(2)
C8 C17 C10 110.3(3)
C8 C17 H17A 109.6
C8 C17 H17B 109.6
C10 C17 H17A 109.6
C10 C17 H17B 109.6
H17A C17 H17B 108.1
C5 C19 H19A 109.5
C5 C19 H19B 109.5
C5 C19 H19C 109.5
H19A C19 H19B 109.5
H19A C19 H19C 109.5
H19B C19 H19C 109.5
C6 C18 H18A 109.5
C6 C18 H18B 109.5
C6 C18 H18C 109.5
H18A C18 H18B 109.5
H18A C18 H18C 109.5
H18B C18 H18C 109.5
C6 C20 H20A 109.5
C6 C20 H20B 109.5
C6 C20 H20C 109.5
H20A C20 H20B 109.5
H20A C20 H20C 109.5
H20B C20 H20C 109.5
F1 C21 F2 105.9(3)
F1 C21 C22 110.8(3)
F2 C21 C22 112.2(4)
F3 C21 F1 107.5(4)
F3 C21 F2 106.9(4)
F3 C21 C22 113.3(3)
O1 C22 C21 111.7(3)
O3 C22 O1 129.3(3)
O3 C22 C21 119.0(3)
C23 O4 Pd1 113.0(2)
O4 C23 C24 110.7(3)
O5 C23 O4 129.7(4)
O5 C23 C24 119.6(4)
F4 C24 C23 111.9(4)
F4 C24 F5 106.3(4)
F4 C24 F6 105.7(5)
F5 C24 C23 112.3(4)
F6 C24 C23 111.2(3)
F6 C24 F5 109.1(4)
C16 C25 H25A 109.5
C16 C25 H25B 109.5
C16 C25 H25C 109.5
H25A C25 H25B 109.5
H25A C25 H25C 109.5
H25B C25 H25C 109.5
C5 C26 H26A 109.5
C5 C26 H26B 109.5
C5 C26 H26C 109.5
H26A C26 H26B 109.5
H26A C26 H26C 109.5
H26B C26 H26C 109.5
C5 C27 H27A 109.5
C5 C27 H27B 109.5
C5 C27 H27C 109.5
H27A C27 H27B 109.5
H27A C27 H27C 109.5
H27B C27 H27C 109.5
C6 C28 H28A 109.5
C6 C28 H28B 109.5
C6 C28 H28C 109.5
H28A C28 H28B 109.5
H28A C28 H28C 109.5
H28B C28 H28C 109.5
Cl2 C29 D29 108.4
Cl3 C29 Cl2 109.9(2)
Cl3 C29 D29 108.4
Cl1 C29 Cl2 110.0(2)
Cl1 C29 Cl3 111.5(2)
Cl1 C29 D29 108.4

loop_
_geom_bond_atom_site_label_1
_geom_bond_atom_site_label_2
_geom_bond_distance
Pd1 P2 2.2697(9)
Pd1 P1 2.2708(10)
Pd1 O1 2.119(2)
Pd1 O4 2.102(3)
P2 C1 1.917(3)
P2 C3 1.841(4)
P2 C16 1.888(4)
P1 C5 1.890(4)
P1 C6 1.914(4)
P1 C7 1.839(4)
O1 C22 1.269(4)
C1 C2 1.537(6)
C1 C4 1.549(5)
C1 C13 1.534(6)
C2 H2A 0.9800
C2 H2B 0.9800
C2 H2C 0.9800
C3 H3A 0.9900
C3 H3B 0.9900
C3 C12 1.536(5)
C4 H4A 0.9800
C4 H4B 0.9800
C4 H4C 0.9800
C5 C19 1.541(5)
C5 C26 1.540(5)
C5 C27 1.531(5)
C6 C18 1.535(5)
C6 C20 1.542(5)
C6 C28 1.537(5)
C7 H7A 0.9900
C7 H7B 0.9900
C7 C15 1.549(5)
C8 H8A 0.9900
C8 H8B 0.9900
C8 C11 1.524(5)
C8 C17 1.522(6)
C9 H9A 0.9800
C9 H9B 0.9800
C9 H9C 0.9800
C9 C16 1.535(5)
C10 H10A 0.9900
C10 H10B 0.9900
C10 C12 1.538(5)
C10 C17 1.535(5)
C11 H11A 0.9900
C11 H11B 0.9900
C11 C15 1.538(5)
C12 H12 1.0000
C12 C15 1.537(5)
C13 H13A 0.9800
C13 H13B 0.9800
C13 H13C 0.9800
C14 H14A 0.9800
C14 H14B 0.9800
C14 H14C 0.9800
C14 C16 1.537(5)
C15 H15 1.0000
C16 C25 1.541(5)
C17 H17A 0.9900
C17 H17B 0.9900
C19 H19A 0.9800
C19 H19B 0.9800
C19 H19C 0.9800
C18 H18A 0.9800
C18 H18B 0.9800
C18 H18C 0.9800
C20 H20A 0.9800
C20 H20B 0.9800
C20 H20C 0.9800
O3 C22 1.218(4)
F1 C21 1.335(5)
F2 C21 1.337(5)
C21 F3 1.319(5)
C21 C22 1.540(5)
O4 C23 1.270(5)
C23 O5 1.221(5)
C23 C24 1.540(6)
F4 C24 1.318(6)
F5 C24 1.326(5)
F6 C24 1.322(5)
C25 H25A 0.9800
C25 H25B 0.9800
C25 H25C 0.9800
C26 H26A 0.9800
C26 H26B 0.9800
C26 H26C 0.9800
C27 H27A 0.9800
C27 H27B 0.9800
C27 H27C 0.9800
C28 H28A 0.9800
C28 H28B 0.9800
C28 H28C 0.9800
Cl2 C29 1.766(4)
Cl3 C29 1.755(5)
Cl1 C29 1.752(5)
C29 D29 1.0000

loop_
_geom_torsion_atom_site_label_1
_geom_torsion_atom_site_label_2
_geom_torsion_atom_site_label_3
_geom_torsion_atom_site_label_4
_geom_torsion
Pd1 P2 C3 C12 -74.3(3)
Pd1 P2 C16 C9 -77.1(3)
Pd1 P2 C16 C14 160.2(2)
Pd1 P2 C16 C25 41.0(3)
Pd1 P1 C5 C19 162.2(2)
Pd1 P1 C5 C26 -75.4(3)
Pd1 P1 C5 C27 42.6(3)
Pd1 P1 C7 C15 -74.4(3)
Pd1 O1 C22 O3 10.5(7)
Pd1 O1 C22 C21 -170.4(3)
Pd1 O4 C23 O5 15.1(5)
Pd1 O4 C23 C24 -164.9(2)
P2 C3 C12 C10 -152.5(3)
P2 C3 C12 C15 85.4(4)
P1 C7 C15 C11 -150.5(3)
P1 C7 C15 C12 87.5(4)
C1 P2 C3 C12 172.9(3)
C1 P2 C16 C9 42.4(3)
C1 P2 C16 C14 -80.3(3)
C1 P2 C16 C25 160.5(2)
C3 P2 C16 C9 148.4(3)
C3 P2 C16 C14 25.7(3)
C3 P2 C16 C25 -93.5(3)
C3 C12 C15 C7 -72.8(4)
C3 C12 C15 C11 168.4(3)
C5 P1 C7 C15 57.1(3)
C6 P1 C5 C19 -79.2(3)
C6 P1 C5 C26 43.2(3)
C6 P1 C5 C27 161.2(2)
C6 P1 C7 C15 172.6(3)
C7 P1 C5 C19 27.5(3)
C7 P1 C5 C26 149.9(3)
C7 P1 C5 C27 -92.1(3)
C8 C11 C15 C7 -175.9(3)
C8 C11 C15 C12 -52.9(4)
C10 C12 C15 C7 168.1(3)
C10 C12 C15 C11 49.3(4)
C11 C8 C17 C10 -56.0(4)
C12 C10 C17 C8 55.5(4)
C16 P2 C3 C12 57.0(4)
C17 C8 C11 C15 56.4(4)
C17 C10 C12 C3 -175.1(3)
C17 C10 C12 C15 -52.1(4)
F1 C21 C22 O1 -61.1(5)
F1 C21 C22 O3 118.1(5)
F2 C21 C22 O1 57.0(5)
F2 C21 C22 O3 -123.8(5)
F3 C21 C22 O1 178.0(4)
F3 C21 C22 O3 -2.8(7)
O4 C23 C24 F4 67.2(4)
O4 C23 C24 F5 -173.3(4)
O4 C23 C24 F6 -50.8(5)
O5 C23 C24 F4 -112.8(4)
O5 C23 C24 F5 6.7(6)
O5 C23 C24 F6 129.2(5)
